data_1526917
loop_
_publ_author_name
'Wang, P.'
'Huang, X.-Y.'
'Liu, Y.-L.'
'Guo, H.-Y.'
'Li, J.'
'Wei, Y.-G.'

_publ_section_title
;
 Solid state synthesis at intermediate temperature and structural
 characterization of K In Se2
;
_journal_name_full 'Hua Hsueh Hsueh Pao'
_journal_page_first 1005
_journal_page_last 1008
_journal_volume 58
_journal_year 2000
_chemical_formula_sum 'In K Se2'
_chemical_name_systematic 'K (In Se2)'
_space_group_IT_number 15
_symmetry_space_group_name_Hall '-C 2yc'
_symmetry_space_group_name_H-M 'C 1 2/c 1'
_cell_angle_alpha 90
_cell_angle_beta 100.6
_cell_angle_gamma 90
_cell_formula_units_Z 16
_cell_length_a 11.414
_cell_length_b 11.41
_cell_length_c 15.586
_cell_volume 1995.185
_citation_journal_id_ASTM HHHPA4
_cod_data_source_file Wang_HHHPA4_2000_116.cif
_cod_data_source_block In1K1Se2
_cod_original_formula_sum 'In1 K1 Se2'
_cod_database_code 1526917

loop_
_symmetry_equiv_pos_as_xyz
x,y,z
-x,y,-z+1/2
-x,-y,-z
x,-y,z-1/2
x+1/2,y+1/2,z
-x+1/2,y+1/2,-z+1/2
-x+1/2,-y+1/2,-z
x+1/2,-y+1/2,z-1/2

loop_
_atom_site_label
_atom_site_type_symbol
_atom_site_fract_x
_atom_site_fract_y
_atom_site_fract_z
_atom_site_occupancy
_atom_site_U_iso_or_equiv
In1 In+3 0.1005 0.1884 0.156 1 0.0
K1 K+1 0.4671 0.3133 0.1134 1 0.0
Se2 Se-2 0.2007 0.0619 0.0547 1 0.0
Se3 Se-2 0 0.0501 0.25 1 0.0
K2 K+1 0.2826 0.0615 0.3825 1 0.0
In2 In+3 0.1477 0.4368 0.3438 1 0.0
Se1 Se-2 0.2628 0.3119 0.2503 1 0.0
Se4 Se-2 -0.0493 0.3126 0.0534 1 0.0
Se5 Se-2 0 0.575 0.25 1 0.0
